data_7205317
loop_
_publ_author_name
'Aitipamula, Srinivasulu'
'Chow, Pui Shan'
'Tan, Reginald B. H.'

_publ_section_title
;
 Solvates and polymorphic phase transformations of
 2-chloro-4-nitrobenzoic acid
;
_journal_issue 3
_journal_name_full CrystEngComm
_journal_page_first 1037
_journal_paper_doi 10.1039/c0ce00361a
_journal_volume 13
_journal_year 2011
_chemical_formula_moiety 'C7 H4 Cl N O4, C2 H6 O S'
_chemical_formula_sum 'C9 H10 Cl N O5 S'
_chemical_formula_weight 279.69
_chemical_name_common
;
DMSO solvate of 2-chloro-4-nitrobenzoic acid
;
_chemical_name_systematic
;
DMSO solvate of 2-chloro-4-nitrobenzoic acid
;
_space_group_IT_number 2
_symmetry_cell_setting triclinic
_symmetry_space_group_name_Hall '-P 1'
_symmetry_space_group_name_H-M 'P -1'
_atom_sites_solution_hydrogens geom
_atom_sites_solution_primary direct
_atom_sites_solution_secondary difmap
_audit_creation_method SHELXL-97
_cell_angle_alpha 74.095(15)
_cell_angle_beta 81.029(12)
_cell_angle_gamma 85.487(16)
_cell_formula_units_Z 2
_cell_length_a 5.497(3)
_cell_length_b 10.408(4)
_cell_length_c 10.594(4)
_cell_measurement_reflns_used 1818
_cell_measurement_temperature 110(2)
_cell_measurement_theta_max 31.0662
_cell_measurement_theta_min 2.4571
_cell_volume 575.4(4)
_computing_cell_refinement 'CrystalClear (Rigaku Inc., 2007)'
_computing_data_collection 'CrystalClear (Rigaku Inc., 2007)'
_computing_data_reduction 'CrystalClear (Rigaku Inc., 2007)'
_computing_structure_refinement 'SHELXL-97 (Sheldrick, 1997)'
_computing_structure_solution 'SHELXS-97 (Sheldrick, 1990)'
_diffrn_ambient_temperature 110(2)
_diffrn_measured_fraction_theta_full 0.987
_diffrn_measured_fraction_theta_max 0.889
_diffrn_measurement_device_type 'Rigaku Saturn 70 CCD area detector'
_diffrn_measurement_method '\w scans'
_diffrn_radiation_monochromator graphite
_diffrn_radiation_source 'fine-focus sealed tube'
_diffrn_radiation_type MoK\a
_diffrn_radiation_wavelength 0.71075
_diffrn_reflns_av_R_equivalents 0.0269
_diffrn_reflns_av_sigmaI/netI 0.0251
_diffrn_reflns_limit_h_max 7
_diffrn_reflns_limit_h_min -7
_diffrn_reflns_limit_k_max 14
_diffrn_reflns_limit_k_min -9
_diffrn_reflns_limit_l_max 14
_diffrn_reflns_limit_l_min -14
_diffrn_reflns_number 8965
_diffrn_reflns_theta_full 25.00
_diffrn_reflns_theta_max 31.09
_diffrn_reflns_theta_min 2.02
_exptl_absorpt_coefficient_mu 0.522
_exptl_absorpt_correction_T_max 0.8223
_exptl_absorpt_correction_T_min 0.8028
_exptl_absorpt_correction_type multi-scan
_exptl_absorpt_process_details 'R. H. Blessing, Acta Cryst. 1995 A51, 33-38'
_exptl_crystal_colour colorless
_exptl_crystal_density_diffrn 1.614
_exptl_crystal_density_method 'not measured'
_exptl_crystal_description block
_exptl_crystal_F_000 288
_exptl_crystal_size_max 0.44
_exptl_crystal_size_mid 0.39
_exptl_crystal_size_min 0.39
_refine_diff_density_max 0.454
_refine_diff_density_min -0.491
_refine_diff_density_rms 0.091
_refine_ls_extinction_method none
_refine_ls_goodness_of_fit_ref 1.214
_refine_ls_hydrogen_treatment mixed
_refine_ls_matrix_type full
_refine_ls_number_parameters 160
_refine_ls_number_reflns 3283
_refine_ls_number_restraints 0
_refine_ls_restrained_S_all 1.214
_refine_ls_R_factor_all 0.0502
_refine_ls_R_factor_gt 0.0485
_refine_ls_shift/su_max 0.000
_refine_ls_shift/su_mean 0.000
_refine_ls_structure_factor_coef Fsqd
_refine_ls_weighting_details 'calc w=1/[\s^2^(Fo^2^)+(0.0493P)^2^+0.5666P] where P=(Fo^2^+2Fc^2^)/3'
_refine_ls_weighting_scheme calc
_refine_ls_wR_factor_gt 0.1256
_refine_ls_wR_factor_ref 0.1269
_reflns_number_gt 3160
_reflns_number_total 3283
_reflns_threshold_expression >2sigma(I)
_cod_data_source_file C0CE00361A.TXT
_cod_data_source_block CNBA-DMSO
_cod_depositor_comments
;
The following automatic conversions were performed:
'_symmetry_cell_setting' value 'Triclinic' changed to 'triclinic'
according to '/home/saulius/struct/CIF-dictionaries/cif_core.dic'
dictionary named 'cif_core.dic' version 2.4.1 from 2010-06-29.

Automatic conversion script
Id: cif_fix_enum 1555 2011-01-17 13:19:09Z saulius 
;
_cod_original_cell_volume 575.3(4)
_cod_original_sg_symbol_H-M P-1
_cod_database_code 7205317

loop_
_symmetry_equiv_pos_as_xyz
'x, y, z'
'-x, -y, -z'

loop_
_atom_site_label
_atom_site_type_symbol
_atom_site_fract_x
_atom_site_fract_y
_atom_site_fract_z
_atom_site_U_iso_or_equiv
_atom_site_adp_type
_atom_site_occupancy
_atom_site_symmetry_multiplicity
_atom_site_calc_flag
_atom_site_refinement_flags
_atom_site_disorder_assembly
_atom_site_disorder_group
S1 S 0.44001(9) 0.68450(5) 0.93542(5) 0.02097(13) Uani 1 1 d . . .
O5 O 0.5028(3) 0.73146(15) 0.78586(14) 0.0247(3) Uani 1 1 d . . .
C8 C 0.7267(4) 0.6595(2) 0.9990(2) 0.0275(4) Uani 1 1 d . . .
H8A H 0.8268 0.5902 0.9659 0.041 Uiso 1 1 calc R . .
H8B H 0.6965 0.6312 1.0961 0.041 Uiso 1 1 calc R . .
H8C H 0.8145 0.7432 0.9699 0.041 Uiso 1 1 calc R . .
C9 C 0.3286(4) 0.8280(2) 0.9919(2) 0.0259(4) Uani 1 1 d . . .
H9A H 0.4554 0.8951 0.9650 0.039 Uiso 1 1 calc R . .
H9B H 0.2896 0.8019 1.0888 0.039 Uiso 1 1 calc R . .
H9C H 0.1797 0.8657 0.9529 0.039 Uiso 1 1 calc R . .
Cl1 Cl 1.25605(9) 0.15156(5) 0.76134(5) 0.02395(13) Uani 1 1 d . . .
O4 O 1.3753(3) 0.53940(17) 0.33901(16) 0.0305(3) Uani 1 1 d . . .
O3 O 1.0922(3) 0.53787(16) 0.21934(15) 0.0291(3) Uani 1 1 d . . .
O2 O 0.6918(3) -0.05122(15) 0.63630(15) 0.0251(3) Uani 1 1 d . . .
O1 O 0.8391(3) -0.01978(16) 0.81084(15) 0.0269(3) Uani 1 1 d . . .
N1 N 1.1940(3) 0.49156(17) 0.31807(16) 0.0220(3) Uani 1 1 d . . .
C4 C 1.0923(3) 0.37185(19) 0.41636(18) 0.0193(3) Uani 1 1 d . . .
C6 C 0.8107(3) 0.1968(2) 0.48332(19) 0.0211(4) Uani 1 1 d . . .
H6 H 0.6774 0.1535 0.4672 0.025 Uiso 1 1 calc R . .
C3 C 1.2022(3) 0.32249(19) 0.53000(18) 0.0198(3) Uani 1 1 d . . .
H3 H 1.3372 0.3657 0.5445 0.024 Uiso 1 1 calc R . .
C5 C 0.8952(4) 0.3123(2) 0.39075(19) 0.0222(4) Uani 1 1 d . . .
H5 H 0.8210 0.3491 0.3128 0.027 Uiso 1 1 calc R . .
C7 C 0.8144(3) 0.01561(19) 0.69420(19) 0.0202(3) Uani 1 1 d . . .
C1 C 0.9147(3) 0.14189(19) 0.59956(18) 0.0189(3) Uani 1 1 d . . .
C2 C 1.1102(3) 0.20831(19) 0.62213(18) 0.0190(3) Uani 1 1 d . . .
H1 H 0.640(7) -0.129(4) 0.703(4) 0.059(11) Uiso 1 1 d . . .

loop_
_atom_site_aniso_label
_atom_site_aniso_U_11
_atom_site_aniso_U_22
_atom_site_aniso_U_33
_atom_site_aniso_U_23
_atom_site_aniso_U_13
_atom_site_aniso_U_12
S1 0.0236(2) 0.0195(2) 0.0198(2) -0.00413(17) -0.00276(17) -0.00556(17)
O5 0.0319(7) 0.0245(7) 0.0187(6) -0.0053(5) -0.0041(5) -0.0079(6)
C8 0.0304(10) 0.0235(9) 0.0308(10) -0.0069(8) -0.0121(8) 0.0009(8)
C9 0.0254(9) 0.0235(9) 0.0284(10) -0.0085(8) 0.0007(7) -0.0020(7)
Cl1 0.0241(2) 0.0269(2) 0.0204(2) -0.00284(17) -0.00711(16) -0.00268(17)
O4 0.0323(8) 0.0293(8) 0.0292(8) -0.0032(6) -0.0049(6) -0.0129(6)
O3 0.0348(8) 0.0264(8) 0.0229(7) 0.0005(6) -0.0068(6) -0.0023(6)
O2 0.0311(7) 0.0230(7) 0.0216(7) -0.0054(6) -0.0032(6) -0.0069(6)
O1 0.0303(7) 0.0282(8) 0.0202(7) -0.0002(6) -0.0045(6) -0.0093(6)
N1 0.0258(8) 0.0206(8) 0.0186(7) -0.0044(6) -0.0012(6) -0.0019(6)
C4 0.0201(8) 0.0182(8) 0.0182(8) -0.0039(7) 0.0001(6) -0.0008(6)
C6 0.0192(8) 0.0243(9) 0.0199(8) -0.0052(7) -0.0029(6) -0.0026(7)
C3 0.0193(8) 0.0213(9) 0.0189(8) -0.0064(7) -0.0006(6) -0.0021(6)
C5 0.0228(8) 0.0248(9) 0.0193(8) -0.0061(7) -0.0043(7) -0.0002(7)
C7 0.0195(8) 0.0214(9) 0.0194(8) -0.0063(7) -0.0008(6) -0.0006(7)
C1 0.0176(7) 0.0207(8) 0.0183(8) -0.0055(7) -0.0017(6) -0.0007(6)
C2 0.0186(8) 0.0211(8) 0.0166(8) -0.0050(7) -0.0017(6) 0.0008(6)

loop_
_atom_type_symbol
_atom_type_description
_atom_type_scat_dispersion_real
_atom_type_scat_dispersion_imag
_atom_type_scat_source
C C 0.0033 0.0016 'International Tables Vol C Tables 4.2.6.8 and 6.1.1.4'
H H 0.0000 0.0000 'International Tables Vol C Tables 4.2.6.8 and 6.1.1.4'
N N 0.0061 0.0033 'International Tables Vol C Tables 4.2.6.8 and 6.1.1.4'
O O 0.0106 0.0060 'International Tables Vol C Tables 4.2.6.8 and 6.1.1.4'
S S 0.1246 0.1234 'International Tables Vol C Tables 4.2.6.8 and 6.1.1.4'
Cl Cl 0.1484 0.1585 'International Tables Vol C Tables 4.2.6.8 and 6.1.1.4'

loop_
_geom_angle_atom_site_label_1
_geom_angle_atom_site_label_2
_geom_angle_atom_site_label_3
_geom_angle
_geom_angle_site_symmetry_1
_geom_angle_site_symmetry_3
_geom_angle_publ_flag
O5 S1 C8 106.03(10) . . ?
O5 S1 C9 107.11(10) . . ?
C8 S1 C9 97.91(10) . . ?
S1 C8 H8A 109.5 . . ?
S1 C8 H8B 109.5 . . ?
H8A C8 H8B 109.5 . . ?
S1 C8 H8C 109.5 . . ?
H8A C8 H8C 109.5 . . ?
H8B C8 H8C 109.5 . . ?
S1 C9 H9A 109.5 . . ?
S1 C9 H9B 109.5 . . ?
H9A C9 H9B 109.5 . . ?
S1 C9 H9C 109.5 . . ?
H9A C9 H9C 109.5 . . ?
H9B C9 H9C 109.5 . . ?
C7 O2 H1 106(2) . . ?
O4 N1 O3 123.56(18) . . ?
O4 N1 C4 118.42(16) . . ?
O3 N1 C4 118.03(17) . . ?
C3 C4 C5 122.94(18) . . ?
C3 C4 N1 117.94(17) . . ?
C5 C4 N1 119.12(17) . . ?
C5 C6 C1 122.26(18) . . ?
C5 C6 H6 118.9 . . ?
C1 C6 H6 118.9 . . ?
C4 C3 C2 118.31(17) . . ?
C4 C3 H3 120.8 . . ?
C2 C3 H3 120.8 . . ?
C4 C5 C6 117.41(18) . . ?
C4 C5 H5 121.3 . . ?
C6 C5 H5 121.3 . . ?
O1 C7 O2 123.95(19) . . ?
O1 C7 C1 123.93(18) . . ?
O2 C7 C1 112.11(16) . . ?
C6 C1 C2 117.94(18) . . ?
C6 C1 C7 119.03(17) . . ?
C2 C1 C7 123.04(17) . . ?
C3 C2 C1 121.11(17) . . ?
C3 C2 Cl1 116.01(14) . . ?
C1 C2 Cl1 122.85(15) . . ?

loop_
_geom_bond_atom_site_label_1
_geom_bond_atom_site_label_2
_geom_bond_distance
_geom_bond_site_symmetry_2
_geom_bond_publ_flag
S1 O5 1.5166(16) . ?
S1 C8 1.782(2) . ?
S1 C9 1.788(2) . ?
C8 H8A 0.9800 . ?
C8 H8B 0.9800 . ?
C8 H8C 0.9800 . ?
C9 H9A 0.9800 . ?
C9 H9B 0.9800 . ?
C9 H9C 0.9800 . ?
Cl1 C2 1.727(2) . ?
O4 N1 1.224(2) . ?
O3 N1 1.226(2) . ?
O2 C7 1.323(2) . ?
O2 H1 0.94(4) . ?
O1 C7 1.215(2) . ?
N1 C4 1.472(2) . ?
C4 C3 1.385(3) . ?
C4 C5 1.386(3) . ?
C6 C5 1.386(3) . ?
C6 C1 1.397(3) . ?
C6 H6 0.9500 . ?
C3 C2 1.388(3) . ?
C3 H3 0.9500 . ?
C5 H5 0.9500 . ?
C7 C1 1.502(3) . ?
C1 C2 1.406(3) . ?
